data_2203846
loop_
_publ_author_name
'Anissa, Haj Abdallah'
'Brahim, Ayed'
'Amor, Haddad'

_publ_section_title
;
NaMg~4~(AsO~4~)~3~
;
_journal_issue 7
_journal_name_full 'Acta Crystallographica, Section E'
_journal_page_first i77
_journal_page_last i79
_journal_paper_doi 10.1107/S1600536804012772
_journal_volume 60
_journal_year 2004
_chemical_formula_iupac 'Na Mg4 (As O4)3'
_chemical_formula_structural 'Na Mg4 (As O4)3'
_chemical_formula_sum 'As3 Mg4 Na O12'
_chemical_formula_weight 536.96
_chemical_name_common 'Na Mg4 (As O4)3'
_chemical_name_systematic
;
Sodium tetramagnesium tris(arsenate)
;
_space_group_IT_number 122
_space_group_name_Hall 'I -4 2bw'
_space_group_name_H-M_alt 'I -4 2 d'
_symmetry_cell_setting tetragonal
_symmetry_space_group_name_Hall 'I -4 2bw'
_symmetry_space_group_name_H-M 'I -4 2 d'
_atom_sites_solution_primary direct
_atom_sites_solution_secondary difmap
_audit_creation_method SHELXL97
_cell_angle_alpha 90.00
_cell_angle_beta 90.00
_cell_angle_gamma 90.00
_cell_formula_units_Z 4
_cell_length_a 6.8170(10)
_cell_length_b 6.8170(10)
_cell_length_c 19.242(3)
_cell_measurement_reflns_used 25
_cell_measurement_temperature 293(2)
_cell_measurement_theta_max 27
_cell_measurement_theta_min 2
_cell_volume 894.2(2)
_computing_cell_refinement 'CAD-4 EXPRESS'
_computing_data_collection 'CAD-4 EXPRESS (Duisenberg, 1992; Mac\'i\<cek & Yordanov, 1992)'
_computing_data_reduction 'MolEN (Fair, 1990)'
_computing_molecular_graphics 'DIAMOND (Brandenburg, 1998)'
_computing_publication_material SHELXL97
_computing_structure_refinement 'SHELXL97 (Sheldrick, 1997)'
_computing_structure_solution 'SHELXS86 (Sheldrick, 1990)'
_database_code_amcsd 0010433
_diffrn_ambient_temperature 293(2)
_diffrn_measured_fraction_theta_full 1.000
_diffrn_measured_fraction_theta_max 1.000
_diffrn_measurement_device_type 'Enraf-Nonius CAD-4'
_diffrn_measurement_method \w/2\q
_diffrn_radiation_monochromator graphite
_diffrn_radiation_source 'fine-focus sealed tube'
_diffrn_radiation_type MoK\a
_diffrn_radiation_wavelength 0.71073
_diffrn_reflns_av_R_equivalents 0.0314
_diffrn_reflns_av_sigmaI/netI 0.0351
_diffrn_reflns_limit_h_max 4
_diffrn_reflns_limit_h_min -8
_diffrn_reflns_limit_k_max 8
_diffrn_reflns_limit_k_min -1
_diffrn_reflns_limit_l_max 25
_diffrn_reflns_limit_l_min -1
_diffrn_reflns_number 1111
_diffrn_reflns_theta_full 27.93
_diffrn_reflns_theta_max 27.93
_diffrn_reflns_theta_min 3.17
_diffrn_standards_decay_% 0.4
_diffrn_standards_interval_time 120
_diffrn_standards_number 2
_exptl_absorpt_coefficient_mu 11.553
_exptl_absorpt_correction_T_max 0.630
_exptl_absorpt_correction_T_min 0.394
_exptl_absorpt_correction_type '\y scan'
_exptl_absorpt_process_details '(North et al., 1968)'
_exptl_crystal_colour colourless
_exptl_crystal_density_diffrn 3.989
_exptl_crystal_density_meas ?
_exptl_crystal_density_method .
_exptl_crystal_description prismatic
_exptl_crystal_F_000 1016
_exptl_crystal_size_max 0.1
_exptl_crystal_size_mid 0.07
_exptl_crystal_size_min 0.04
_refine_diff_density_max 0.389
_refine_diff_density_min -0.488
_refine_ls_abs_structure_details 'Flack (1983), with xx Friedel pairs'
_refine_ls_abs_structure_Flack -0.003(17)
_refine_ls_extinction_coef 0.0016(3)
_refine_ls_extinction_expression Fc^*^=kFc[1+0.001xFc^2^\l^3^/sin(2\q)]^-1/4^
_refine_ls_extinction_method 'SHELXL97 (Sheldrick, 1997)'
_refine_ls_goodness_of_fit_ref 1.097
_refine_ls_hydrogen_treatment none
_refine_ls_matrix_type full
_refine_ls_number_parameters 48
_refine_ls_number_reflns 525
_refine_ls_number_restraints 0
_refine_ls_restrained_S_all 1.097
_refine_ls_R_factor_all 0.0206
_refine_ls_R_factor_gt 0.0181
_refine_ls_shift/su_max 0.000
_refine_ls_shift/su_mean 0.000
_refine_ls_structure_factor_coef Fsqd
_refine_ls_weighting_details 'calc w = 1/[\s^2^(Fo^2^)+(0.0194P)^2^] where P = (Fo^2^+2Fc^2^)/3'
_refine_ls_weighting_scheme calc
_refine_ls_wR_factor_gt 0.0444
_refine_ls_wR_factor_ref 0.0450
_reflns_number_gt 500
_reflns_number_total 525
_reflns_threshold_expression I>2\s(I)
_cod_data_source_file br6150.cif
_cod_database_code 2203846
_amcsd_formula_title NaMg4(AsO4)3

loop_
_space_group_symop_operation_xyz
'x, y, z'
'x, -y+1/2, -z+1/4'
'-x, -y, z'
'-x, y+1/2, -z+1/4'
'-y+1/2, -x, z+3/4'
'-y, x, -z'
'y, -x, -z'
'y+1/2, x, z+3/4'
'x+1/2, y+1/2, z+1/2'
'x+1/2, -y+1, -z+3/4'
'-x+1/2, -y+1/2, z+1/2'
'-x+1/2, y+1, -z+3/4'
'-y+1, -x+1/2, z+5/4'
'-y+1/2, x+1/2, -z+1/2'
'y+1/2, -x+1/2, -z+1/2'
'y+1, x+1/2, z+5/4'

loop_
_atom_site_label
_atom_site_fract_x
_atom_site_fract_y
_atom_site_fract_z
_atom_site_U_iso_or_equiv
_atom_site_adp_type
_atom_site_calc_flag
_atom_site_refinement_flags
_atom_site_occupancy
_atom_site_type_symbol
As1 0.0000 0.0000 0.0000 0.00350(18) Uani d S 1 As
As2 0.34467(8) -0.7500 0.1250 0.00424(15) Uani d S 1 As
Mg1 0.0000 -0.5000 0.02054(9) 0.0061(4) Uani d S 1 Mg
Mg2 0.7588(3) -0.7500 0.1250 0.0064(4) Uani d S 1 Mg
Na 0.5000 -0.5000 0.0000 0.0128(7) Uani d S 1 Na
O1 0.5064(4) -0.7959(4) 0.05961(13) 0.0077(6) Uani d . 1 O
O2 0.2227(4) -0.5460(4) 0.09958(12) 0.0070(5) Uani d . 1 O
O3 -0.0581(4) 0.2068(4) 0.04410(13) 0.0073(6) Uani d . 1 O

loop_
_atom_site_aniso_label
_atom_site_aniso_U_11
_atom_site_aniso_U_22
_atom_site_aniso_U_33
_atom_site_aniso_U_12
_atom_site_aniso_U_13
_atom_site_aniso_U_23
As1 0.0037(2) 0.0037(2) 0.0032(3) 0.000 0.000 0.000
As2 0.0048(3) 0.0038(3) 0.0041(2) 0.000 0.000 0.0000(2)
Mg1 0.0090(9) 0.0052(9) 0.0041(7) 0.0000(8) 0.000 0.000
Mg2 0.0059(8) 0.0076(8) 0.0056(9) 0.000 0.000 0.0014(7)
Na 0.0121(10) 0.0121(10) 0.0141(15) 0.000 0.000 0.000
O1 0.0078(11) 0.0104(14) 0.0050(10) 0.0004(10) 0.0000(10) -0.0023(10)
O2 0.0096(13) 0.0026(12) 0.0089(11) 0.0013(11) -0.0022(11) 0.0000(9)
O3 0.0101(12) 0.0048(14) 0.0072(12) -0.0006(10) 0.0016(10) -0.0038(10)

loop_
_atom_type_symbol
_atom_type_description
_atom_type_scat_dispersion_real
_atom_type_scat_dispersion_imag
_atom_type_scat_source
As As 0.0500 2.0060 'International Tables Vol C Tables 4.2.6.8 and 6.1.1.4'
Mg Mg 0.0490 0.0360 'International Tables Vol C Tables 4.2.6.8 and 6.1.1.4'
Na Na 0.0360 0.0250 'International Tables Vol C Tables 4.2.6.8 and 6.1.1.4'
O O 0.0110 0.0060 'International Tables Vol C Tables 4.2.6.8 and 6.1.1.4'

loop_
_geom_angle_atom_site_label_1
_geom_angle_atom_site_label_2
_geom_angle_atom_site_label_3
_geom_angle_site_symmetry_1
_geom_angle_site_symmetry_3
_geom_angle
_geom_angle_publ_flag
O3 As1 O3 6 7 119.81(18) n
O3 As1 O3 6 . 104.56(8) n
O3 As1 O3 7 . 104.56(8) n
O3 As1 O3 6 3 104.56(8) n
O3 As1 O3 7 3 104.56(8) n
O3 As1 O3 . 3 119.81(18) n
O2 As2 O2 2_535 . 121.14(19) n
O2 As2 O1 2_535 2_535 104.82(13) n
O2 As2 O1 . 2_535 112.38(13) n
O2 As2 O1 2_535 . 112.38(13) n
O2 As2 O1 . . 104.82(13) n
O1 As2 O1 2_535 . 99.24(18) n
O1 Mg1 O1 6_445 7_655 84.13(16) n
O1 Mg1 O3 6_445 3 105.55(11) n
O1 Mg1 O3 7_655 3 93.11(10) n
O1 Mg1 O3 6_445 1_545 93.11(10) n
O1 Mg1 O3 7_655 1_545 105.55(11) n
O3 Mg1 O3 3 1_545 154.92(16) n
O1 Mg1 O2 6_445 . 172.35(11) n
O1 Mg1 O2 7_655 . 92.80(10) n
O3 Mg1 O2 3 . 81.57(10) n
O3 Mg1 O2 1_545 . 80.93(11) n
O1 Mg1 O2 6_445 3_545 92.80(10) n
O1 Mg1 O2 7_655 3_545 172.35(11) n
O3 Mg1 O2 3 3_545 80.93(11) n
O3 Mg1 O2 1_545 3_545 81.57(10) n
O2 Mg1 O2 . 3_545 91.08(15) n
O3 Mg2 O3 2_645 1_645 103.55(17) n
O3 Mg2 O2 2_645 3_645 90.13(11) n
O3 Mg2 O2 1_645 3_645 85.57(11) n
O3 Mg2 O2 2_645 4_645 85.57(11) n
O3 Mg2 O2 1_645 4_645 90.13(11) n
O2 Mg2 O2 3_645 4_645 173.04(19) n
O3 Mg2 O1 2_645 . 165.05(12) n
O3 Mg2 O1 1_645 . 91.27(10) n
O2 Mg2 O1 3_645 . 92.98(11) n
O2 Mg2 O1 4_645 . 92.57(11) n
O3 Mg2 O1 2_645 2_535 91.27(10) n
O3 Mg2 O1 1_645 2_535 165.05(12) n
O2 Mg2 O1 3_645 2_535 92.57(11) n
O2 Mg2 O1 4_645 2_535 92.98(11) n
O1 Mg2 O1 . 2_535 74.00(15) n
O1 Na O1 7_655 3_645 104.14(6) n
O1 Na O1 7_655 6_545 120.77(12) n
O1 Na O1 3_645 6_545 104.14(6) n
O1 Na O1 7_655 . 104.14(6) n
O1 Na O1 3_645 . 120.77(12) n
O1 Na O1 6_545 . 104.14(6) n
O1 Na O2 7_655 3_645 163.33(8) n
O1 Na O2 3_645 3_645 64.10(8) n
O1 Na O2 6_545 3_645 74.98(8) n
O1 Na O2 . 3_645 74.81(8) n
O1 Na O2 7_655 . 74.98(8) n
O1 Na O2 3_645 . 74.81(8) n
O1 Na O2 6_545 . 163.33(8) n
O1 Na O2 . . 64.10(8) n
O2 Na O2 3_645 . 90.01(11) n
O1 Na O2 7_655 6_545 74.81(8) n
O1 Na O2 3_645 6_545 163.33(8) n
O1 Na O2 6_545 6_545 64.10(8) n
O1 Na O2 . 6_545 74.98(8) n
O2 Na O2 3_645 6_545 120.00(6) n
O2 Na O2 . 6_545 120.00(6) n
O1 Na O2 7_655 7_655 64.10(8) n
O1 Na O2 3_645 7_655 74.98(8) n
O1 Na O2 6_545 7_655 74.81(8) n
O1 Na O2 . 7_655 163.33(8) n
O2 Na O2 3_645 7_655 120.00(6) n
O2 Na O2 . 7_655 120.00(6) n
O2 Na O2 6_545 7_655 90.01(11) n

loop_
_geom_bond_atom_site_label_1
_geom_bond_atom_site_label_2
_geom_bond_site_symmetry_2
_geom_bond_distance
_geom_bond_publ_flag
As1 O3 6 1.692(3) y
As1 O3 7 1.692(3) n
As1 O3 . 1.692(3) n
As1 O3 3 1.692(3) n
As2 O2 2_535 1.693(2) y
As2 O2 . 1.693(2) n
As2 O1 2_535 1.702(3) y
As2 O1 . 1.702(3) n
Mg1 O1 6_445 2.078(3) y
Mg1 O1 7_655 2.078(3) n
Mg1 O3 3 2.088(3) y
Mg1 O3 1_545 2.088(3) n
Mg1 O2 . 2.171(3) y
Mg1 O2 3_545 2.171(3) n
Mg2 O3 2_645 2.017(3) y
Mg2 O3 1_645 2.017(3) n
Mg2 O2 3_645 2.080(3) y
Mg2 O2 4_645 2.080(3) n
Mg2 O1 . 2.154(3) y
Mg2 O1 2_535 2.154(3) n
Na O1 7_655 2.321(3) y
Na O1 3_645 2.321(3) n
Na O1 6_545 2.321(3) n
Na O1 . 2.321(3) n
Na O2 3_645 2.710(3) y
Na O2 . 2.710(3) n
Na O2 6_545 2.710(3) n
Na O2 7_655 2.710(3) n

loop_
_cod_related_entry_id
_cod_related_entry_database
_cod_related_entry_code
1 AMCSD 0010433
